data_4303538
loop_
_publ_author_name
'Stephen J. Geier'
'Austin L. Gille'
'Thomas M. Gilbert'
'Douglas W. Stephan'

_publ_section_title
;
From Classical Adducts to Frustrated Lewis Pairs: Steric Effects in the
Interactions of Pyridines and B(C6F5)3
;
_journal_name_full 'Inorganic Chemistry'
_journal_page_first 10466
_journal_page_last 10474
_journal_paper_doi 10.1021/ic901726b
_journal_volume 48
_journal_year 2009
_chemical_formula_sum 'C24 H8 B F15 N2'
_chemical_formula_weight 620.13
_chemical_name_systematic
; 
 ? 
;
_space_group_IT_number 2
_symmetry_cell_setting triclinic
_symmetry_space_group_name_Hall '-P 1'
_symmetry_space_group_name_H-M 'P -1'
_atom_sites_solution_hydrogens geom
_atom_sites_solution_primary direct
_atom_sites_solution_secondary difmap
_audit_creation_method SHELXL-97
_cell_angle_alpha 74.467(8)
_cell_angle_beta 73.964(7)
_cell_angle_gamma 80.673(7)
_cell_formula_units_Z 2
_cell_length_a 9.8535(13)
_cell_length_b 11.1355(16)
_cell_length_c 11.5291(16)
_cell_measurement_reflns_used 9495
_cell_measurement_temperature 150(2)
_cell_measurement_theta_max 37.22
_cell_measurement_theta_min 2.35
_cell_volume 1166.1(3)
_computing_cell_refinement 'Bruker SAINT'
_computing_data_collection 'Bruker APEX2'
_computing_data_reduction 'Bruker SAINT'
_computing_molecular_graphics 'Bruker SHELXTL'
_computing_publication_material 'Bruker SHELXTL'
_computing_structure_refinement 'SHELXL-97 (Sheldrick, 2008)'
_computing_structure_solution 'SHELXS-97 (Sheldrick, 2008)'
_diffrn_ambient_temperature 150(2)
_diffrn_measured_fraction_theta_full 0.979
_diffrn_measured_fraction_theta_max 0.979
_diffrn_measurement_device_type 'Bruker APEX-II CCD'
_diffrn_measurement_method '\f and \w scans'
_diffrn_radiation_monochromator graphite
_diffrn_radiation_source 'fine-focus sealed tube'
_diffrn_radiation_type MoK\a
_diffrn_radiation_wavelength 0.71073
_diffrn_reflns_av_R_equivalents 0.0538
_diffrn_reflns_av_sigmaI/netI 0.0649
_diffrn_reflns_limit_h_max 16
_diffrn_reflns_limit_h_min -16
_diffrn_reflns_limit_k_max 19
_diffrn_reflns_limit_k_min -19
_diffrn_reflns_limit_l_max 19
_diffrn_reflns_limit_l_min -19
_diffrn_reflns_number 43629
_diffrn_reflns_theta_full 38.11
_diffrn_reflns_theta_max 38.11
_diffrn_reflns_theta_min 1.89
_exptl_absorpt_coefficient_mu 0.189
_exptl_absorpt_correction_T_max 0.7474
_exptl_absorpt_correction_T_min 0.6773
_exptl_absorpt_correction_type multi-scan
_exptl_crystal_colour colourless
_exptl_crystal_density_diffrn 1.766
_exptl_crystal_density_method 'not measured'
_exptl_crystal_description block
_exptl_crystal_F_000 612
_exptl_crystal_size_max 0.30
_exptl_crystal_size_mid 0.15
_exptl_crystal_size_min 0.15
_refine_diff_density_max 0.761
_refine_diff_density_min -0.461
_refine_diff_density_rms 0.099
_refine_ls_extinction_method none
_refine_ls_goodness_of_fit_ref 1.007
_refine_ls_hydrogen_treatment mixed
_refine_ls_matrix_type full
_refine_ls_number_parameters 388
_refine_ls_number_reflns 12524
_refine_ls_number_restraints 0
_refine_ls_restrained_S_all 1.007
_refine_ls_R_factor_all 0.1022
_refine_ls_R_factor_gt 0.0416
_refine_ls_shift/su_max 0.000
_refine_ls_shift/su_mean 0.000
_refine_ls_structure_factor_coef Fsqd
_refine_ls_weighting_details 'calc w=1/[\s^2^(Fo^2^)+(0.0722P)^2^+0.0000P] where P=(Fo^2^+2Fc^2^)/3'
_refine_ls_weighting_scheme calc
_refine_ls_wR_factor_gt 0.1161
_refine_ls_wR_factor_ref 0.1383
_reflns_number_gt 7552
_reflns_number_total 12524
_reflns_threshold_expression >2sigma(I)
_cod_data_source_file ic901726b_si_002_08.cif
_cod_data_source_block ((5-Me)C5H3NH(2-NH)B(C6F5)3)
_cod_depositor_comments
;
The following automatic conversions were performed:
'_symmetry_cell_setting' value 'Triclinic' changed to 'triclinic'
according to '/home/saulius/struct/CIF-dictionaries/cif_core.dic'
dictionary named 'cif_core.dic' version 2.4.1 from 2010-06-29.

Automatic conversion script
Id: cif_fix_enum 1527 2010-12-29 10:47:43Z saulius 
;
_cod_database_code 4303538

loop_
_symmetry_equiv_pos_as_xyz
'x, y, z'
'-x, -y, -z'

loop_
_atom_site_label
_atom_site_type_symbol
_atom_site_fract_x
_atom_site_fract_y
_atom_site_fract_z
_atom_site_U_iso_or_equiv
_atom_site_adp_type
_atom_site_occupancy
_atom_site_symmetry_multiplicity
_atom_site_calc_flag
_atom_site_refinement_flags
_atom_site_disorder_assembly
_atom_site_disorder_group
B1 B -0.27113(11) 0.77179(9) 0.25673(9) 0.01849(17) Uani 1 1 d . . .
N1 N -0.20741(9) 0.89936(7) 0.22551(7) 0.01964(14) Uani 1 1 d . . .
N2 N -0.04378(9) 0.83173(7) 0.34620(7) 0.02005(14) Uani 1 1 d . . .
F2 F -0.56989(7) 0.68406(6) 0.33690(5) 0.02788(13) Uani 1 1 d . . .
F3 F -0.74888(7) 0.72409(7) 0.19528(6) 0.02882(13) Uani 1 1 d . . .
F4 F -0.67499(7) 0.84754(6) -0.04971(6) 0.02923(14) Uani 1 1 d . . .
F5 F -0.40685(8) 0.91934(7) -0.14920(6) 0.03250(15) Uani 1 1 d . . .
F6 F -0.22563(7) 0.88561(6) -0.00684(5) 0.02789(14) Uani 1 1 d . . .
F8 F -0.51885(7) 0.91247(6) 0.37790(7) 0.03114(14) Uani 1 1 d . . .
F9 F -0.64449(8) 0.87843(8) 0.61818(8) 0.0448(2) Uani 1 1 d . . .
F10 F -0.53844(11) 0.69315(9) 0.78830(7) 0.0548(3) Uani 1 1 d . . .
F11 F -0.29798(11) 0.54586(8) 0.70890(6) 0.0479(2) Uani 1 1 d . . .
F12 F -0.17023(8) 0.57836(6) 0.47026(6) 0.02929(14) Uani 1 1 d . . .
F14 F -0.31688(8) 0.51108(6) 0.31648(6) 0.02909(14) Uani 1 1 d . . .
F15 F -0.13999(9) 0.32322(6) 0.23995(6) 0.03372(16) Uani 1 1 d . . .
F16 F 0.12732(9) 0.36347(6) 0.09828(7) 0.03711(17) Uani 1 1 d . . .
F17 F 0.20633(7) 0.60083(7) 0.01820(6) 0.03239(15) Uani 1 1 d . . .
F18 F 0.02848(7) 0.79148(5) 0.08297(5) 0.02395(12) Uani 1 1 d . . .
C1 C -0.38910(10) 0.78836(8) 0.17488(8) 0.01951(16) Uani 1 1 d . . .
C2 C -0.52360(11) 0.74599(9) 0.21774(8) 0.02142(17) Uani 1 1 d . . .
C3 C -0.61954(10) 0.76389(9) 0.14522(9) 0.02196(17) Uani 1 1 d . . .
C4 C -0.58184(11) 0.82469(9) 0.02100(9) 0.02222(17) Uani 1 1 d . . .
C5 C -0.44686(11) 0.86272(9) -0.02831(8) 0.02313(18) Uani 1 1 d . . .
C6 C -0.35543(10) 0.84453(9) 0.04784(8) 0.02131(17) Uani 1 1 d . . .
C7 C -0.34263(10) 0.74234(8) 0.40906(8) 0.01995(16) Uani 1 1 d . . .
C8 C -0.46101(11) 0.81874(9) 0.45602(9) 0.02425(18) Uani 1 1 d . . .
C9 C -0.52794(12) 0.80347(11) 0.58112(10) 0.0310(2) Uani 1 1 d . . .
C10 C -0.47501(15) 0.70976(12) 0.66737(10) 0.0355(3) Uani 1 1 d . . .
C11 C -0.35525(14) 0.63460(10) 0.62730(9) 0.0308(2) Uani 1 1 d . . .
C12 C -0.29271(12) 0.65277(9) 0.50067(8) 0.02331(18) Uani 1 1 d . . .
C13 C -0.15146(10) 0.66031(8) 0.21109(8) 0.01843(15) Uani 1 1 d . . .
C14 C -0.18735(11) 0.53770(8) 0.24376(8) 0.02114(17) Uani 1 1 d . . .
C15 C -0.09740(12) 0.43871(9) 0.20647(9) 0.02444(19) Uani 1 1 d . . .
C16 C 0.03784(12) 0.45906(9) 0.13360(9) 0.02560(19) Uani 1 1 d . . .
C17 C 0.07814(11) 0.57921(9) 0.09422(9) 0.02305(17) Uani 1 1 d . . .
C18 C -0.01715(10) 0.67672(8) 0.13145(8) 0.01939(16) Uani 1 1 d . . .
C19 C -0.10497(10) 0.92397(8) 0.26719(8) 0.01858(15) Uani 1 1 d . . .
C20 C -0.05113(11) 1.04312(8) 0.23351(9) 0.02286(18) Uani 1 1 d . . .
H20A H -0.0898 1.1115 0.1790 0.027 Uiso 1 1 calc R . .
C21 C 0.05631(12) 1.05814(10) 0.28021(10) 0.0266(2) Uani 1 1 d . . .
H21A H 0.0934 1.1372 0.2558 0.032 Uiso 1 1 calc R . .
C22 C 0.11389(12) 0.95961(10) 0.36370(10) 0.0266(2) Uani 1 1 d . . .
H22A H 0.1873 0.9726 0.3967 0.032 Uiso 1 1 calc R . .
C23 C 0.06275(11) 0.84558(9) 0.39641(8) 0.02246(17) Uani 1 1 d . . .
C24 C 0.10968(14) 0.73220(12) 0.48380(10) 0.0324(2) Uani 1 1 d . . .
H24D H 0.1899 0.7494 0.5097 0.049 Uiso 1 1 calc R . .
H24A H 0.1389 0.6626 0.4424 0.049 Uiso 1 1 calc R . .
H24B H 0.0312 0.7098 0.5569 0.049 Uiso 1 1 calc R . .
H2A H -0.0757(15) 0.7567(13) 0.3682(12) 0.024(3) Uiso 1 1 d . . .
H1A H -0.2425(17) 0.9655(15) 0.1826(13) 0.032(4) Uiso 1 1 d . . .

loop_
_atom_site_aniso_label
_atom_site_aniso_U_11
_atom_site_aniso_U_22
_atom_site_aniso_U_33
_atom_site_aniso_U_23
_atom_site_aniso_U_13
_atom_site_aniso_U_12
B1 0.0187(4) 0.0160(4) 0.0201(4) -0.0032(3) -0.0051(3) -0.0008(3)
N1 0.0205(4) 0.0150(3) 0.0232(3) -0.0026(3) -0.0075(3) -0.0004(3)
N2 0.0219(4) 0.0171(3) 0.0212(3) -0.0033(3) -0.0063(3) -0.0026(3)
F2 0.0259(3) 0.0349(3) 0.0218(2) 0.0007(2) -0.0060(2) -0.0119(3)
F3 0.0205(3) 0.0381(3) 0.0299(3) -0.0075(3) -0.0073(2) -0.0074(2)
F4 0.0294(3) 0.0325(3) 0.0302(3) -0.0060(2) -0.0170(3) -0.0006(3)
F5 0.0367(4) 0.0380(4) 0.0206(3) 0.0012(2) -0.0090(2) -0.0074(3)
F6 0.0220(3) 0.0364(3) 0.0232(3) -0.0030(2) -0.0029(2) -0.0084(3)
F8 0.0259(3) 0.0284(3) 0.0392(3) -0.0116(3) -0.0097(3) 0.0064(2)
F9 0.0313(4) 0.0509(5) 0.0505(4) -0.0297(4) 0.0075(3) 0.0001(3)
F10 0.0677(6) 0.0647(6) 0.0240(3) -0.0159(3) 0.0114(4) -0.0140(5)
F11 0.0737(6) 0.0415(4) 0.0227(3) 0.0019(3) -0.0139(4) -0.0015(4)
F12 0.0356(4) 0.0248(3) 0.0254(3) -0.0039(2) -0.0106(2) 0.0054(2)
F14 0.0312(3) 0.0227(3) 0.0313(3) -0.0051(2) -0.0015(2) -0.0093(2)
F15 0.0541(5) 0.0159(3) 0.0333(3) -0.0058(2) -0.0145(3) -0.0029(3)
F16 0.0449(4) 0.0279(3) 0.0396(4) -0.0185(3) -0.0123(3) 0.0145(3)
F17 0.0227(3) 0.0403(4) 0.0338(3) -0.0173(3) -0.0008(3) 0.0021(3)
F18 0.0209(3) 0.0213(3) 0.0276(3) -0.0042(2) -0.0033(2) -0.0036(2)
C1 0.0192(4) 0.0182(4) 0.0208(3) -0.0035(3) -0.0057(3) -0.0014(3)
C2 0.0211(4) 0.0223(4) 0.0211(3) -0.0035(3) -0.0060(3) -0.0039(3)
C3 0.0186(4) 0.0235(4) 0.0254(4) -0.0068(3) -0.0065(3) -0.0026(3)
C4 0.0231(4) 0.0217(4) 0.0243(4) -0.0061(3) -0.0109(3) 0.0007(3)
C5 0.0267(5) 0.0221(4) 0.0196(3) -0.0030(3) -0.0060(3) -0.0024(3)
C6 0.0196(4) 0.0218(4) 0.0215(4) -0.0039(3) -0.0042(3) -0.0024(3)
C7 0.0197(4) 0.0192(4) 0.0216(3) -0.0061(3) -0.0045(3) -0.0026(3)
C8 0.0213(4) 0.0240(4) 0.0286(4) -0.0104(3) -0.0040(3) -0.0021(3)
C9 0.0258(5) 0.0344(5) 0.0334(5) -0.0180(4) 0.0026(4) -0.0048(4)
C10 0.0438(7) 0.0389(6) 0.0220(4) -0.0119(4) 0.0041(4) -0.0122(5)
C11 0.0423(6) 0.0281(5) 0.0206(4) -0.0035(3) -0.0049(4) -0.0079(4)
C12 0.0281(5) 0.0209(4) 0.0206(4) -0.0049(3) -0.0050(3) -0.0031(3)
C13 0.0201(4) 0.0165(3) 0.0194(3) -0.0044(3) -0.0064(3) -0.0005(3)
C14 0.0254(4) 0.0182(4) 0.0205(3) -0.0045(3) -0.0067(3) -0.0023(3)
C15 0.0372(6) 0.0158(4) 0.0225(4) -0.0054(3) -0.0114(4) 0.0000(3)
C16 0.0333(5) 0.0219(4) 0.0241(4) -0.0113(3) -0.0115(4) 0.0081(4)
C17 0.0216(4) 0.0267(4) 0.0223(4) -0.0101(3) -0.0067(3) 0.0032(3)
C18 0.0198(4) 0.0185(4) 0.0210(3) -0.0059(3) -0.0067(3) 0.0002(3)
C19 0.0195(4) 0.0161(3) 0.0193(3) -0.0049(3) -0.0033(3) -0.0004(3)
C20 0.0247(4) 0.0164(4) 0.0262(4) -0.0039(3) -0.0049(3) -0.0024(3)
C21 0.0267(5) 0.0228(4) 0.0308(4) -0.0087(4) -0.0027(4) -0.0073(3)
C22 0.0244(5) 0.0303(5) 0.0286(4) -0.0106(4) -0.0069(4) -0.0058(4)
C23 0.0208(4) 0.0274(4) 0.0199(3) -0.0066(3) -0.0055(3) -0.0013(3)
C24 0.0327(6) 0.0367(6) 0.0265(4) 0.0008(4) -0.0135(4) -0.0028(4)

loop_
_atom_type_symbol
_atom_type_description
_atom_type_scat_dispersion_real
_atom_type_scat_dispersion_imag
_atom_type_scat_source
C C 0.0033 0.0016 'International Tables Vol C Tables 4.2.6.8 and 6.1.1.4'
H H 0.0000 0.0000 'International Tables Vol C Tables 4.2.6.8 and 6.1.1.4'
B B 0.0013 0.0007 'International Tables Vol C Tables 4.2.6.8 and 6.1.1.4'
N N 0.0061 0.0033 'International Tables Vol C Tables 4.2.6.8 and 6.1.1.4'
F F 0.0171 0.0103 'International Tables Vol C Tables 4.2.6.8 and 6.1.1.4'

loop_
_geom_angle_atom_site_label_1
_geom_angle_atom_site_label_2
_geom_angle_atom_site_label_3
_geom_angle
_geom_angle_site_symmetry_1
_geom_angle_site_symmetry_3
_geom_angle_publ_flag
N1 B1 C1 108.16(8) . . ?
N1 B1 C13 112.25(7) . . ?
C1 B1 C13 104.53(7) . . ?
N1 B1 C7 104.77(7) . . ?
C1 B1 C7 112.92(7) . . ?
C13 B1 C7 114.25(7) . . ?
C19 N1 B1 127.24(8) . . ?
C19 N2 C23 125.25(8) . . ?
C2 C1 C6 113.26(9) . . ?
C2 C1 B1 126.53(8) . . ?
C6 C1 B1 120.14(8) . . ?
F2 C2 C3 115.01(9) . . ?
F2 C2 C1 120.79(9) . . ?
C3 C2 C1 124.20(9) . . ?
F3 C3 C4 120.06(9) . . ?
F3 C3 C2 120.24(8) . . ?
C4 C3 C2 119.69(9) . . ?
F4 C4 C5 120.65(9) . . ?
F4 C4 C3 120.70(9) . . ?
C5 C4 C3 118.64(9) . . ?
F5 C5 C6 120.64(9) . . ?
F5 C5 C4 119.70(10) . . ?
C6 C5 C4 119.65(9) . . ?
F6 C6 C5 116.23(8) . . ?
F6 C6 C1 119.36(9) . . ?
C5 C6 C1 124.41(9) . . ?
C12 C7 C8 113.29(8) . . ?
C12 C7 B1 127.24(8) . . ?
C8 C7 B1 119.33(8) . . ?
F8 C8 C9 115.89(9) . . ?
F8 C8 C7 119.98(8) . . ?
C9 C8 C7 124.12(10) . . ?
F9 C9 C10 120.14(9) . . ?
F9 C9 C8 120.34(11) . . ?
C10 C9 C8 119.52(10) . . ?
F10 C10 C11 120.49(12) . . ?
F10 C10 C9 120.42(12) . . ?
C11 C10 C9 119.09(9) . . ?
F11 C11 C10 120.63(9) . . ?
F11 C11 C12 120.13(11) . . ?
C10 C11 C12 119.24(11) . . ?
F12 C12 C7 120.27(8) . . ?
F12 C12 C11 115.01(10) . . ?
C7 C12 C11 124.65(10) . . ?
C14 C13 C18 113.85(8) . . ?
C14 C13 B1 119.38(8) . . ?
C18 C13 B1 126.50(7) . . ?
F14 C14 C15 116.64(8) . . ?
F14 C14 C13 119.35(8) . . ?
C15 C14 C13 124.01(9) . . ?
F15 C15 C16 119.61(9) . . ?
F15 C15 C14 120.76(10) . . ?
C16 C15 C14 119.63(9) . . ?
F16 C16 C17 120.42(10) . . ?
F16 C16 C15 120.35(9) . . ?
C17 C16 C15 119.20(9) . . ?
F17 C17 C16 119.62(8) . . ?
F17 C17 C18 121.13(9) . . ?
C16 C17 C18 119.22(9) . . ?
F18 C18 C17 115.00(8) . . ?
F18 C18 C13 121.08(8) . . ?
C17 C18 C13 123.91(8) . . ?
N1 C19 N2 119.71(8) . . ?
N1 C19 C20 124.08(9) . . ?
N2 C19 C20 116.21(9) . . ?
C21 C20 C19 119.46(10) . . ?
C20 C21 C22 121.82(9) . . ?
C23 C22 C21 118.98(10) . . ?
C22 C23 N2 118.25(10) . . ?
C22 C23 C24 126.21(10) . . ?
N2 C23 C24 115.54(9) . . ?

loop_
_geom_bond_atom_site_label_1
_geom_bond_atom_site_label_2
_geom_bond_distance
_geom_bond_site_symmetry_2
_geom_bond_publ_flag
B1 N1 1.5596(12) . ?
B1 C1 1.6489(15) . ?
B1 C13 1.6557(13) . ?
B1 C7 1.6647(13) . ?
N1 C19 1.3240(13) . ?
N2 C19 1.3601(13) . ?
N2 C23 1.3773(14) . ?
F2 C2 1.3489(11) . ?
F3 C3 1.3392(11) . ?
F4 C4 1.3410(13) . ?
F5 C5 1.3423(11) . ?
F6 C6 1.3535(11) . ?
F8 C8 1.3463(13) . ?
F9 C9 1.3443(13) . ?
F10 C10 1.3366(12) . ?
F11 C11 1.3397(15) . ?
F12 C12 1.3652(12) . ?
F14 C14 1.3484(11) . ?
F15 C15 1.3410(11) . ?
F16 C16 1.3439(11) . ?
F17 C17 1.3399(11) . ?
F18 C18 1.3463(11) . ?
C1 C2 1.3926(13) . ?
C1 C6 1.3981(12) . ?
C2 C3 1.3851(15) . ?
C3 C4 1.3841(13) . ?
C4 C5 1.3811(14) . ?
C5 C6 1.3806(15) . ?
C7 C12 1.3842(14) . ?
C7 C8 1.3977(13) . ?
C8 C9 1.3869(14) . ?
C9 C10 1.3800(19) . ?
C10 C11 1.3756(18) . ?
C11 C12 1.3918(13) . ?
C13 C14 1.3922(12) . ?
C13 C18 1.3946(12) . ?
C14 C15 1.3828(13) . ?
C15 C16 1.3822(15) . ?
C16 C17 1.3788(15) . ?
C17 C18 1.3934(12) . ?
C19 C20 1.4251(12) . ?
C20 C21 1.3636(16) . ?
C21 C22 1.4095(17) . ?
C22 C23 1.3618(14) . ?
C23 C24 1.4865(16) . ?
